data_7719411
loop_
_publ_author_name
'Kelly, Conor T.'
'Cuza, Emmelyne'
'Pasquetti, Eoin'
'Quinn, Niall'
'Griffin, Michael'
'Nockemann, Peter'
'M&#xfc;ller-Bunz, Helge'
'Bruno-Colmenarez, Julia'
'Felton, Solveig'
'Lada, Zoi G.'
'Morgan, Grace G.'

_publ_section_title
;
 Symmetric and asymmetric ligands for Fe<sup>III</sup> spin crossover -
 the influence of the <i>C</i><sub>2</sub> axis.
;
_journal_issue 38
_journal_name_full 'Dalton transactions (Cambridge, England : 2003)'
_journal_page_first 14522
_journal_page_last 14532
_journal_paper_doi 10.1039/d5dt01833a
_journal_volume 54
_journal_year 2025
_chemical_formula_moiety 'C21 H24 Cl2 Fe N4 O2, Cl O4'
_chemical_formula_sum 'C21 H24 Cl3 Fe N4 O6'
_chemical_formula_weight 590.64
_space_group_crystal_system monoclinic
_space_group_IT_number 9
_space_group_name_Hall 'I -2ya'
_space_group_name_H-M_alt 'I 1 a 1'
_atom_sites_solution_hydrogens geom
_atom_sites_solution_primary dual
_audit_creation_date 2025-05-23
_audit_creation_method
;
Olex2 1.5
(compiled 2025.04.05 svn.rf049d14d for OlexSys, GUI svn.r7224)
;
_audit_update_record
;
2025-06-26 deposited with the CCDC.	2025-09-05 downloaded from the CCDC.
;
_cell_angle_alpha 90
_cell_angle_beta 91.3660(6)
_cell_angle_gamma 90
_cell_formula_units_Z 4
_cell_length_a 8.27495(6)
_cell_length_b 20.54207(13)
_cell_length_c 14.38040(9)
_cell_measurement_reflns_used 21921
_cell_measurement_temperature 100(2)
_cell_measurement_theta_max 76.6820
_cell_measurement_theta_min 4.2830
_cell_volume 2443.75(3)
_computing_cell_refinement 'CrysAlisPro 1.171.43.143a (Rigaku OD, 2024)'
_computing_data_collection 'CrysAlisPro 1.171.43.143a (Rigaku OD, 2024)'
_computing_data_reduction 'CrysAlisPro 1.171.43.143a (Rigaku OD, 2024)'
_computing_molecular_graphics 'Olex2 1.5 (Dolomanov et al., 2009)'
_computing_publication_material 'Olex2 1.5 (Dolomanov et al., 2009)'
_computing_structure_refinement 'SHELXL 2019/3 (Sheldrick, 2015)'
_computing_structure_solution 'SHELXT  (Sheldrick, 2015)'
_diffrn_ambient_temperature 100(2)
_diffrn_detector_area_resol_mean 10.3218
_diffrn_detector_type Atlas
_diffrn_measured_fraction_theta_full 1.000
_diffrn_measured_fraction_theta_max 0.997
_diffrn_measurement_details
;
List of Runs (angles in degrees, time in seconds):

  # Type    Start    End  Width  t~exp~   \w     \q     \k     \f   Frames
#--------------------------------------------------------------------------
  1  \w   -115.00 -63.00   1.00    1.00    --  -42.23-147.00-166.00   52
  2  \w   -102.00 -16.00   1.00    1.00    --  -42.23 147.00-116.00   86
  3  \w    -87.00  -5.00   1.00    1.00    --  -42.23 124.00  77.00   82
  4  \w     26.00  96.00   1.00    1.00    --   42.23-124.00  -1.00   70
  5  \w     38.00 112.00   1.00    1.00    --   42.23-147.00-166.00   74
  6  \w     39.00 128.00   1.00    1.00    --  112.00-147.00-166.00   89
  7  \w     41.00 111.00   1.00    1.00    --  112.00-124.00  -1.00   70
  8  \w     98.00 178.00   1.00    1.00    --  112.00 124.00  77.00   80
  9  \w     85.00 168.00   1.00    1.00    --  112.00 147.00-116.00   83
 10  \w    -67.00  32.00   1.00    1.00    --  -42.23  37.00   0.00   99
 11  \w    -87.00  -6.00   1.00    1.00    --  -42.23 125.00 -60.00   81
 12  \w   -117.00 -18.00   1.00    1.00    --  -42.23 -37.00 150.00   99
 13  \w      8.00  42.00   1.00    1.00    --   42.23  82.00-109.18   34
 14  \w     18.00 117.00   1.00    1.00    --   42.23  37.00  90.00   99
 15  \w      9.00  42.00   1.00    1.00    --   42.23  79.00  42.30   33
 16  \w     39.00 109.00   1.00    1.00    --  112.00-111.00  60.00   70
 17  \w    104.00 178.00   1.00    1.00    --  112.00 111.00-120.00   74
 18  \w    103.00 178.00   1.00    1.00    --  112.00  77.00-150.00   75
 19  \w     39.00 109.00   1.00    1.00    --  112.00-111.00-150.00   70
 20  \w     39.00 109.00   1.00    1.00    --  112.00-111.00 120.00   70
 21  \w     39.00 109.00   1.00    1.00    --  112.00-111.00 -60.00   70
 22  \w     39.00 138.00   1.00    1.00    --  112.00 -45.00 -90.00   99
 23  \w     29.00 107.00   1.00    1.00    --  112.00 -94.00 -30.00   78
 24  \w     39.00 109.00   1.00    1.00    --  112.00-111.00-180.00   70
 25  \w     36.00 140.00   1.00    1.00    --  112.00 -30.00 120.00  104
 26  \w    104.00 178.00   1.00    1.00    --  112.00 111.00  60.00   74
 27  \w     40.00 141.00   1.00    1.00    --  112.00 -61.00 -30.00  101
 28  \w     39.00 109.00   1.00    1.00    --  112.00-111.00  90.00   70
 29  \w     39.00 109.00   1.00    1.00    --  112.00-111.00-120.00   70
 30  \w     86.00 178.00   1.00    1.00    --  112.00  45.00 -60.00   92
 31  \w     40.00 141.00   1.00    1.00    --  112.00 -61.00 150.00  101
 32  \w    103.00 178.00   1.00    1.00    --  112.00  77.00 150.00   75
 33  \w     83.00 178.00   1.00    1.00    --  112.00  61.00-120.00   95
 34  \w    103.00 178.00   1.00    1.00    --  112.00  77.00  30.00   75
 35  \w    103.00 178.00   1.00    1.00    --  112.00  77.00 -30.00   75
 36  \w   -114.00 -14.00   1.00    1.00    --  -42.23 -57.00 -90.00  100
 37  \w   -114.00 -14.00   1.00    1.00    --  -42.23 -57.00   0.00  100
 38  \w    -67.00  32.00   1.00    1.00    --  -42.23  37.00-120.00   99
 39  \w   -114.00 -14.00   1.00    1.00    --  -42.23 -57.00  90.00  100
 40  \w    -32.00  67.00   1.00    1.00    --   42.23 -37.00   0.00   99
 41  \w      9.00  42.00   1.00    1.00    --   42.23  80.00 -28.43   33
 42  \w      9.00  42.00   1.00    1.00    --   42.23  80.00 -58.77   33
 43  \w      8.00  42.00   1.00    1.00    --   42.23  82.00 167.84   34
 44  \w      8.00  34.00   1.00    1.00    --   42.23  83.00 138.88   26
 45  \w     86.00 176.00   1.00    1.00    --  112.00  45.00  60.00   90
 46  \w     83.00 178.00   1.00    1.00    --  112.00  61.00-180.00   95
 47  \w     83.00 178.00   1.00    1.00    --  112.00  61.00   0.00   95
 48  \w     84.00 178.00   1.00    1.00    --  112.00  30.00 120.00   94
;
_diffrn_measurement_device 'four-circle diffractometer'
_diffrn_measurement_device_type 'SuperNova, Dual, Cu at home/near, Atlas'
_diffrn_measurement_method '\w scans'
_diffrn_radiation_type CuK\a
_diffrn_radiation_wavelength 1.54184
_diffrn_reflns_av_R_equivalents 0.0307
_diffrn_reflns_av_unetI/netI 0.0192
_diffrn_reflns_Laue_measured_fraction_full 1.000
_diffrn_reflns_Laue_measured_fraction_max 0.997
_diffrn_reflns_limit_h_max 10
_diffrn_reflns_limit_h_min -10
_diffrn_reflns_limit_k_max 25
_diffrn_reflns_limit_k_min -25
_diffrn_reflns_limit_l_max 18
_diffrn_reflns_limit_l_min -14
_diffrn_reflns_number 27823
_diffrn_reflns_point_group_measured_fraction_full 0.886
_diffrn_reflns_point_group_measured_fraction_max 0.869
_diffrn_reflns_theta_full 67.684
_diffrn_reflns_theta_max 76.827
_diffrn_reflns_theta_min 3.753
_exptl_absorpt_coefficient_mu 8.371
_exptl_absorpt_correction_T_max 1.00000
_exptl_absorpt_correction_T_min 0.42670
_exptl_absorpt_correction_type multi-scan
_exptl_absorpt_process_details
;
CrysAlisPro 1.171.43.143a (Rigaku Oxford Diffraction, 2024)
Empirical absorption correction using spherical harmonics,
implemented in SCALE3 ABSPACK scaling algorithm.
;
_exptl_crystal_colour 'metallic dark black'
_exptl_crystal_colour_lustre metallic
_exptl_crystal_colour_modifier dark
_exptl_crystal_colour_primary black
_exptl_crystal_density_diffrn 1.605
_exptl_crystal_description block
_exptl_crystal_F_000 1212
_exptl_crystal_size_max 0.356
_exptl_crystal_size_mid 0.178
_exptl_crystal_size_min 0.114
_refine_diff_density_max 0.205
_refine_diff_density_min -0.343
_refine_diff_density_rms 0.053
_refine_ls_abs_structure_details
;
 Flack x determined using 1836 quotients [(I+)-(I-)]/[(I+)+(I-)]
 (Parsons, Flack and Wagner, Acta Cryst. B69 (2013) 249-259).
;
_refine_ls_abs_structure_Flack -0.014(2)
_refine_ls_extinction_method none
_refine_ls_goodness_of_fit_ref 1.045
_refine_ls_hydrogen_treatment constr
_refine_ls_matrix_type full
_refine_ls_number_parameters 316
_refine_ls_number_reflns 4493
_refine_ls_number_restraints 2
_refine_ls_restrained_S_all 1.045
_refine_ls_R_factor_all 0.0226
_refine_ls_R_factor_gt 0.0223
_refine_ls_shift/su_max 0.001
_refine_ls_shift/su_mean 0.000
_refine_ls_structure_factor_coef Fsqd
_refine_ls_weighting_details 'w=1/[\s^2^(Fo^2^)+(0.0368P)^2^+1.3558P] where P=(Fo^2^+2Fc^2^)/3'
_refine_ls_weighting_scheme calc
_refine_ls_wR_factor_gt 0.0576
_refine_ls_wR_factor_ref 0.0579
_reflns_Friedel_coverage 0.739
_reflns_Friedel_fraction_full 0.772
_reflns_Friedel_fraction_max 0.741
_reflns_number_gt 4455
_reflns_number_total 4493
_reflns_threshold_expression 'I > 2\s(I)'
_cod_data_source_file d5dt01833a2.cif
_cod_data_source_block 2-2a_mor1936
_cod_depositor_comments 'Adding full bibliography for 7719387--7719420.cif.'
_cod_database_code 7719411
_shelx_shelxl_version_number 2019/3
_chemical_oxdiff_formula CNOClFe
_chemical_oxdiff_usercomment 'Conor, CK-557-1'
_shelx_space_group_comment
;
The symmetry employed for this shelxl refinement is uniquely defined
by the following loop, which should always be used as a source of
symmetry information in preference to the above space-group names.
They are only intended as comments.
;
_olex2_refinement_description
;
1. Fixed Uiso
 At 1.2 times of:
  All C(H) groups, All C(H,H) groups, All N(H) groups
2.a Ternary CH refined with riding coordinates:
 N2(H2), N3(H3)
2.b Secondary CH2 refined with riding coordinates:
 C14(H14A,H14B), C8(H8A,H8B), C9(H9A,H9B), C13(H13A,H13B), C11(H11A,H11B),
 C12(H12A,H12B), C10(H10A,H10B)
2.c Aromatic/amide H refined with riding coordinates:
 C17(H17), C7(H7), C2(H2A), C19(H19), C20(H20), C15(H15), C3(H3A), C5(H5)
;
_olex2_submission_special_instructions 'No special instructions were received'
_oxdiff_exptl_absorpt_empirical_details
;
Empirical correction (ABSPACK) includes:
- Absorption correction using spherical harmonics
- Frame scaling
;
_oxdiff_exptl_absorpt_empirical_full_max 2.102
_oxdiff_exptl_absorpt_empirical_full_min 0.684

loop_
_space_group_symop_operation_xyz
'x, y, z'
'x+1/2, -y, z'
'x+1/2, y+1/2, z+1/2'
'x+1, -y+1/2, z+1/2'

loop_
_atom_site_label
_atom_site_type_symbol
_atom_site_fract_x
_atom_site_fract_y
_atom_site_fract_z
_atom_site_U_iso_or_equiv
_atom_site_adp_type
_atom_site_occupancy
_atom_site_site_symmetry_order
_atom_site_calc_flag
_atom_site_refinement_flags_posn
_atom_site_refinement_flags_adp
_atom_site_refinement_flags_occupancy
_atom_site_disorder_assembly
_atom_site_disorder_group
Fe1 Fe 0.55282(4) 0.64563(2) 0.47292(3) 0.01186(9) Uani 1 1 d . . . . .
Cl3 Cl 0.83832(7) 0.67470(3) 0.79211(5) 0.01823(13) Uani 1 1 d . . . . .
Cl2 Cl 0.41639(9) 0.54215(3) 0.94264(5) 0.02974(17) Uani 1 1 d . . . . .
Cl1 Cl 0.02879(8) 0.60580(4) 0.05847(5) 0.02831(16) Uani 1 1 d . . . . .
O1 O 0.5144(2) 0.59610(9) 0.36143(14) 0.0183(4) Uani 1 1 d . . . . .
O2 O 0.3764(2) 0.62383(8) 0.55220(13) 0.0149(4) Uani 1 1 d . . . . .
O5 O 0.9729(3) 0.71868(12) 0.8068(2) 0.0390(6) Uani 1 1 d . . . . .
N1 N 0.4122(3) 0.72005(10) 0.41031(16) 0.0143(4) Uani 1 1 d . . . . .
O3 O 0.8623(3) 0.63702(11) 0.70976(16) 0.0290(5) Uani 1 1 d . . . . .
O4 O 0.6917(2) 0.71300(11) 0.78080(15) 0.0274(5) Uani 1 1 d . . . . .
O6 O 0.8239(3) 0.63288(12) 0.87074(16) 0.0368(6) Uani 1 1 d . . . . .
N2 N 0.5979(3) 0.72766(10) 0.56944(16) 0.0156(4) Uani 1 1 d . . . . .
H2 H 0.605650 0.709953 0.634165 0.019 Uiso 1 1 calc R U . . .
N3 N 0.7882(3) 0.68031(11) 0.43191(16) 0.0175(4) Uani 1 1 d . . . . .
H3 H 0.766198 0.713894 0.382892 0.021 Uiso 1 1 calc R U . . .
N4 N 0.6783(3) 0.56696(10) 0.53345(16) 0.0143(4) Uani 1 1 d . . . . .
C17 C 0.5285(3) 0.54904(12) 0.76838(19) 0.0168(5) Uani 1 1 d . . . . .
H17 H 0.617579 0.524263 0.791640 0.020 Uiso 1 1 calc R U . . .
C21 C 0.3897(3) 0.60560(11) 0.64049(18) 0.0134(5) Uani 1 1 d . . . . .
C1 C 0.4044(3) 0.60037(12) 0.29469(18) 0.0142(5) Uani 1 1 d . . . . .
C7 C 0.3193(3) 0.71380(12) 0.33794(19) 0.0150(5) Uani 1 1 d . . . . .
H7 H 0.254111 0.750104 0.320655 0.018 Uiso 1 1 calc R U . . .
C2 C 0.3815(3) 0.54713(13) 0.23291(19) 0.0180(5) Uani 1 1 d . . . . .
H2A H 0.447151 0.509479 0.240667 0.022 Uiso 1 1 calc R U . . .
C14 C 0.8013(3) 0.53277(12) 0.47887(19) 0.0167(5) Uani 1 1 d . . . . .
H14A H 0.749024 0.515299 0.421464 0.020 Uiso 1 1 calc R U . . .
H14B H 0.843205 0.495377 0.515567 0.020 Uiso 1 1 calc R U . . .
C16 C 0.5235(3) 0.56880(11) 0.67501(19) 0.0144(5) Uani 1 1 d . . . . .
C6 C 0.3056(3) 0.65586(12) 0.28043(18) 0.0141(5) Uani 1 1 d . . . . .
C19 C 0.2713(3) 0.60038(12) 0.7932(2) 0.0184(5) Uani 1 1 d . . . . .
H19 H 0.185703 0.610666 0.833544 0.022 Uiso 1 1 calc R U . . .
C20 C 0.2640(3) 0.62003(12) 0.7016(2) 0.0165(5) Uani 1 1 d . . . . .
H20 H 0.172536 0.643745 0.679179 0.020 Uiso 1 1 calc R U . . .
C15 C 0.6524(3) 0.54640(12) 0.61612(19) 0.0153(5) Uani 1 1 d . . . . .
H15 H 0.723151 0.513941 0.640696 0.018 Uiso 1 1 calc R U . . .
C8 C 0.4114(3) 0.78266(12) 0.45953(19) 0.0191(5) Uani 1 1 d . . . . .
H8A H 0.303424 0.803151 0.453074 0.023 Uiso 1 1 calc R U . . .
H8B H 0.491936 0.812436 0.432655 0.023 Uiso 1 1 calc R U . . .
C18 C 0.4050(3) 0.56531(12) 0.82656(19) 0.0189(5) Uani 1 1 d . . . . .
C3 C 0.2677(3) 0.54856(13) 0.16260(19) 0.0189(5) Uani 1 1 d . . . . .
H3A H 0.254611 0.512173 0.122349 0.023 Uiso 1 1 calc R U . . .
C9 C 0.4528(3) 0.77034(12) 0.56214(19) 0.0184(5) Uani 1 1 d . . . . .
H9A H 0.474741 0.812192 0.594154 0.022 Uiso 1 1 calc R U . . .
H9B H 0.360362 0.749098 0.592391 0.022 Uiso 1 1 calc R U . . .
C13 C 0.9425(3) 0.57570(14) 0.4522(2) 0.0218(6) Uani 1 1 d . . . . .
H13A H 0.994056 0.593289 0.509705 0.026 Uiso 1 1 calc R U . . .
H13B H 1.023626 0.548390 0.421019 0.026 Uiso 1 1 calc R U . . .
C5 C 0.1899(3) 0.65654(12) 0.2075(2) 0.0162(5) Uani 1 1 d . . . . .
H5 H 0.124310 0.694007 0.197919 0.019 Uiso 1 1 calc R U . . .
C11 C 0.8695(3) 0.71558(14) 0.5100(2) 0.0222(6) Uani 1 1 d . . . . .
H11A H 0.964869 0.739358 0.487309 0.027 Uiso 1 1 calc R U . . .
H11B H 0.906594 0.684317 0.558343 0.027 Uiso 1 1 calc R U . . .
C12 C 0.8977(3) 0.63201(14) 0.3887(2) 0.0226(6) Uani 1 1 d . . . . .
H12A H 0.997835 0.654447 0.370251 0.027 Uiso 1 1 calc R U . . .
H12B H 0.844412 0.614644 0.331568 0.027 Uiso 1 1 calc R U . . .
C4 C 0.1704(3) 0.60373(14) 0.14991(19) 0.0190(5) Uani 1 1 d . . . . .
C10 C 0.7499(3) 0.76308(13) 0.5505(2) 0.0207(6) Uani 1 1 d . . . . .
H10A H 0.795034 0.782009 0.608852 0.025 Uiso 1 1 calc R U . . .
H10B H 0.728036 0.798971 0.505998 0.025 Uiso 1 1 calc R U . . .

loop_
_atom_site_aniso_label
_atom_site_aniso_U_11
_atom_site_aniso_U_22
_atom_site_aniso_U_33
_atom_site_aniso_U_23
_atom_site_aniso_U_13
_atom_site_aniso_U_12
Fe1 0.01403(17) 0.01074(16) 0.01079(19) 0.00054(15) -0.00011(13) 0.00138(14)
Cl3 0.0172(3) 0.0207(3) 0.0166(3) -0.0042(2) -0.0017(2) -0.0013(2)
Cl2 0.0472(4) 0.0265(3) 0.0159(3) 0.0073(3) 0.0078(3) 0.0077(3)
Cl1 0.0281(3) 0.0297(3) 0.0265(4) -0.0089(3) -0.0133(3) 0.0054(3)
O1 0.0225(9) 0.0175(8) 0.0147(9) -0.0023(7) -0.0035(8) 0.0061(7)
O2 0.0152(8) 0.0145(8) 0.0149(10) 0.0010(7) 0.0007(7) 0.0012(6)
O5 0.0208(10) 0.0347(13) 0.0617(18) -0.0223(12) 0.0038(10) -0.0100(9)
N1 0.0180(10) 0.0116(9) 0.0134(11) 0.0001(8) 0.0014(8) 0.0014(8)
O3 0.0266(11) 0.0384(12) 0.0221(12) -0.0154(9) 0.0034(9) -0.0029(9)
O4 0.0223(10) 0.0341(11) 0.0257(12) -0.0036(9) -0.0025(8) 0.0065(8)
O6 0.0571(16) 0.0329(12) 0.0202(12) 0.0060(10) -0.0039(11) 0.0052(11)
N2 0.0198(10) 0.0143(9) 0.0128(11) -0.0004(8) -0.0010(8) -0.0011(8)
N3 0.0169(10) 0.0183(10) 0.0176(12) 0.0019(8) 0.0027(9) -0.0009(8)
N4 0.0149(9) 0.0125(9) 0.0154(11) -0.0015(8) 0.0006(8) 0.0017(7)
C17 0.0222(12) 0.0120(10) 0.0161(13) 0.0013(9) -0.0014(10) 0.0007(9)
C21 0.0165(11) 0.0103(10) 0.0132(12) -0.0022(9) -0.0007(9) -0.0015(8)
C1 0.0173(11) 0.0147(11) 0.0105(12) -0.0004(9) 0.0015(10) -0.0002(9)
C7 0.0163(11) 0.0125(11) 0.0164(13) 0.0025(9) 0.0016(10) 0.0029(8)
C2 0.0230(13) 0.0152(11) 0.0158(13) -0.0020(10) 0.0027(10) 0.0033(10)
C14 0.0176(11) 0.0168(11) 0.0157(13) -0.0002(10) 0.0020(10) 0.0053(9)
C16 0.0176(12) 0.0112(10) 0.0146(13) -0.0005(9) 0.0010(10) -0.0002(9)
C6 0.0162(11) 0.0150(11) 0.0112(12) 0.0011(10) 0.0024(9) -0.0005(9)
C19 0.0243(13) 0.0128(11) 0.0184(14) -0.0030(10) 0.0064(11) -0.0018(9)
C20 0.0172(12) 0.0131(11) 0.0192(14) -0.0005(10) 0.0011(10) -0.0011(9)
C15 0.0166(11) 0.0120(10) 0.0171(13) -0.0002(9) -0.0029(9) 0.0017(9)
C8 0.0262(14) 0.0120(11) 0.0191(14) -0.0014(10) -0.0028(11) 0.0044(10)
C18 0.0288(14) 0.0148(11) 0.0132(13) 0.0019(10) 0.0026(11) -0.0011(10)
C3 0.0243(13) 0.0175(12) 0.0149(14) -0.0041(10) 0.0016(11) -0.0011(10)
C9 0.0237(13) 0.0141(11) 0.0174(14) -0.0047(10) 0.0003(10) 0.0009(9)
C13 0.0164(12) 0.0235(13) 0.0255(15) -0.0004(11) 0.0024(11) 0.0035(10)
C5 0.0161(12) 0.0171(11) 0.0155(13) 0.0019(10) 0.0008(10) 0.0017(9)
C11 0.0194(13) 0.0233(13) 0.0239(16) 0.0004(11) 0.0000(11) -0.0049(10)
C12 0.0207(13) 0.0243(13) 0.0232(16) 0.0021(11) 0.0093(11) 0.0014(10)
C4 0.0158(12) 0.0247(13) 0.0163(14) -0.0023(11) -0.0022(10) -0.0021(10)
C10 0.0229(13) 0.0186(12) 0.0204(15) -0.0014(11) -0.0014(11) -0.0069(10)

loop_
_atom_type_symbol
_atom_type_description
_atom_type_scat_dispersion_real
_atom_type_scat_dispersion_imag
_atom_type_scat_source
C C 0.0181 0.0091 'International Tables Vol C Tables 4.2.6.8 and 6.1.1.4'
H H 0.0000 0.0000 'International Tables Vol C Tables 4.2.6.8 and 6.1.1.4'
Cl Cl 0.3639 0.7018 'International Tables Vol C Tables 4.2.6.8 and 6.1.1.4'
Fe Fe -1.1336 3.1974 'International Tables Vol C Tables 4.2.6.8 and 6.1.1.4'
N N 0.0311 0.0180 'International Tables Vol C Tables 4.2.6.8 and 6.1.1.4'
O O 0.0492 0.0322 'International Tables Vol C Tables 4.2.6.8 and 6.1.1.4'

loop_
_geom_angle_atom_site_label_1
_geom_angle_atom_site_label_2
_geom_angle_atom_site_label_3
_geom_angle
_geom_angle_site_symmetry_1
_geom_angle_site_symmetry_3
_geom_angle_publ_flag
O1 Fe1 O2 104.96(8) . . ?
O1 Fe1 N1 87.07(8) . . ?
O1 Fe1 N2 162.08(8) . . ?
O1 Fe1 N3 94.54(9) . . ?
O1 Fe1 N4 90.50(8) . . ?
O2 Fe1 N1 90.17(8) . . ?
O2 Fe1 N2 85.67(8) . . ?
O2 Fe1 N3 159.31(9) . . ?
O2 Fe1 N4 87.14(8) . . ?
N1 Fe1 N2 78.38(8) . . ?
N1 Fe1 N3 97.79(9) . . ?
N3 Fe1 N2 77.35(9) . . ?
N4 Fe1 N1 175.80(9) . . ?
N4 Fe1 N2 104.61(8) . . ?
N4 Fe1 N3 85.81(8) . . ?
O5 Cl3 O4 108.44(14) . . ?
O3 Cl3 O5 109.71(14) . . ?
O3 Cl3 O4 109.38(14) . . ?
O6 Cl3 O5 109.82(17) . . ?
O6 Cl3 O3 110.22(14) . . ?
O6 Cl3 O4 109.24(15) . . ?
C1 O1 Fe1 132.46(16) . . ?
C21 O2 Fe1 125.82(16) . . ?
C7 N1 Fe1 125.88(17) . . ?
C7 N1 C8 117.9(2) . . ?
C8 N1 Fe1 115.97(16) . . ?
Fe1 N2 H2 108.3 . . ?
C9 N2 Fe1 106.32(15) . . ?
C9 N2 H2 108.3 . . ?
C10 N2 Fe1 112.95(16) . . ?
C10 N2 H2 108.3 . . ?
C10 N2 C9 112.6(2) . . ?
Fe1 N3 H3 105.6 . . ?
C11 N3 Fe1 110.38(17) . . ?
C11 N3 H3 105.6 . . ?
C11 N3 C12 111.8(2) . . ?
C12 N3 Fe1 116.98(17) . . ?
C12 N3 H3 105.6 . . ?
C14 N4 Fe1 119.07(17) . . ?
C15 N4 Fe1 123.03(17) . . ?
C15 N4 C14 117.9(2) . . ?
C16 C17 H17 119.8 . . ?
C18 C17 H17 119.8 . . ?
C18 C17 C16 120.4(2) . . ?
O2 C21 C16 122.1(2) . . ?
O2 C21 C20 119.5(2) . . ?
C20 C21 C16 118.4(2) . . ?
O1 C1 C2 119.1(2) . . ?
O1 C1 C6 123.3(2) . . ?
C6 C1 C2 117.5(2) . . ?
N1 C7 H7 117.3 . . ?
N1 C7 C6 125.5(2) . . ?
C6 C7 H7 117.3 . . ?
C1 C2 H2A 119.1 . . ?
C3 C2 C1 121.7(2) . . ?
C3 C2 H2A 119.1 . . ?
N4 C14 H14A 108.8 . . ?
N4 C14 H14B 108.8 . . ?
N4 C14 C13 113.7(2) . . ?
H14A C14 H14B 107.7 . . ?
C13 C14 H14A 108.8 . . ?
C13 C14 H14B 108.8 . . ?
C17 C16 C21 119.6(2) . . ?
C17 C16 C15 117.5(2) . . ?
C21 C16 C15 122.8(2) . . ?
C1 C6 C7 122.7(2) . . ?
C5 C6 C1 119.9(2) . . ?
C5 C6 C7 117.4(2) . . ?
C20 C19 H19 120.1 . . ?
C20 C19 C18 119.7(2) . . ?
C18 C19 H19 120.1 . . ?
C21 C20 H20 119.4 . . ?
C19 C20 C21 121.2(2) . . ?
C19 C20 H20 119.4 . . ?
N4 C15 C16 125.2(2) . . ?
N4 C15 H15 117.4 . . ?
C16 C15 H15 117.4 . . ?
N1 C8 H8A 110.0 . . ?
N1 C8 H8B 110.0 . . ?
N1 C8 C9 108.5(2) . . ?
H8A C8 H8B 108.4 . . ?
C9 C8 H8A 110.0 . . ?
C9 C8 H8B 110.0 . . ?
C17 C18 Cl2 119.6(2) . . ?
C17 C18 C19 120.7(3) . . ?
C19 C18 Cl2 119.7(2) . . ?
C2 C3 H3A 120.0 . . ?
C2 C3 C4 119.9(2) . . ?
C4 C3 H3A 120.0 . . ?
N2 C9 C8 109.1(2) . . ?
N2 C9 H9A 109.9 . . ?
N2 C9 H9B 109.9 . . ?
C8 C9 H9A 109.9 . . ?
C8 C9 H9B 109.9 . . ?
H9A C9 H9B 108.3 . . ?
C14 C13 H13A 108.6 . . ?
C14 C13 H13B 108.6 . . ?
H13A C13 H13B 107.6 . . ?
C12 C13 C14 114.6(2) . . ?
C12 C13 H13A 108.6 . . ?
C12 C13 H13B 108.6 . . ?
C6 C5 H5 119.6 . . ?
C4 C5 C6 120.8(2) . . ?
C4 C5 H5 119.6 . . ?
N3 C11 H11A 110.0 . . ?
N3 C11 H11B 110.0 . . ?
N3 C11 C10 108.5(2) . . ?
H11A C11 H11B 108.4 . . ?
C10 C11 H11A 110.0 . . ?
C10 C11 H11B 110.0 . . ?
N3 C12 C13 113.6(2) . . ?
N3 C12 H12A 108.8 . . ?
N3 C12 H12B 108.8 . . ?
C13 C12 H12A 108.8 . . ?
C13 C12 H12B 108.8 . . ?
H12A C12 H12B 107.7 . . ?
C3 C4 Cl1 119.5(2) . . ?
C5 C4 Cl1 120.3(2) . . ?
C5 C4 C3 120.2(2) . . ?
N2 C10 C11 108.6(2) . . ?
N2 C10 H10A 110.0 . . ?
N2 C10 H10B 110.0 . . ?
C11 C10 H10A 110.0 . . ?
C11 C10 H10B 110.0 . . ?
H10A C10 H10B 108.4 . . ?

loop_
_geom_bond_atom_site_label_1
_geom_bond_atom_site_label_2
_geom_bond_distance
_geom_bond_site_symmetry_2
_geom_bond_publ_flag
Fe1 O1 1.9190(19) . ?
Fe1 O2 1.9266(18) . ?
Fe1 N1 2.110(2) . ?
Fe1 N2 2.209(2) . ?
Fe1 N3 2.169(2) . ?
Fe1 N4 2.099(2) . ?
Cl3 O5 1.445(2) . ?
Cl3 O3 1.432(2) . ?
Cl3 O4 1.452(2) . ?
Cl3 O6 1.427(2) . ?
Cl2 C18 1.736(3) . ?
Cl1 C4 1.741(3) . ?
O1 C1 1.310(3) . ?
O2 C21 1.326(3) . ?
N1 C7 1.286(4) . ?
N1 C8 1.468(3) . ?
N2 H2 1.0000 . ?
N2 C9 1.489(3) . ?
N2 C10 1.484(3) . ?
N3 H3 1.0000 . ?
N3 C11 1.484(4) . ?
N3 C12 1.489(3) . ?
N4 C14 1.477(3) . ?
N4 C15 1.284(3) . ?
C17 H17 0.9500 . ?
C17 C16 1.402(4) . ?
C17 C18 1.377(4) . ?
C21 C16 1.421(3) . ?
C21 C20 1.409(3) . ?
C1 C2 1.419(3) . ?
C1 C6 1.415(3) . ?
C7 H7 0.9500 . ?
C7 C6 1.452(4) . ?
C2 H2A 0.9500 . ?
C2 C3 1.366(4) . ?
C14 H14A 0.9900 . ?
C14 H14B 0.9900 . ?
C14 C13 1.521(4) . ?
C16 C15 1.452(3) . ?
C6 C5 1.403(4) . ?
C19 H19 0.9500 . ?
C19 C20 1.378(4) . ?
C19 C18 1.396(4) . ?
C20 H20 0.9500 . ?
C15 H15 0.9500 . ?
C8 H8A 0.9900 . ?
C8 H8B 0.9900 . ?
C8 C9 1.528(4) . ?
C3 H3A 0.9500 . ?
C3 C4 1.400(4) . ?
C9 H9A 0.9900 . ?
C9 H9B 0.9900 . ?
C13 H13A 0.9900 . ?
C13 H13B 0.9900 . ?
C13 C12 1.514(4) . ?
C5 H5 0.9500 . ?
C5 C4 1.372(4) . ?
C11 H11A 0.9900 . ?
C11 H11B 0.9900 . ?
C11 C10 1.516(4) . ?
C12 H12A 0.9900 . ?
C12 H12B 0.9900 . ?
C10 H10A 0.9900 . ?
C10 H10B 0.9900 . ?

loop_
_geom_torsion_atom_site_label_1
_geom_torsion_atom_site_label_2
_geom_torsion_atom_site_label_3
_geom_torsion_atom_site_label_4
_geom_torsion
_geom_torsion_site_symmetry_1
_geom_torsion_site_symmetry_2
_geom_torsion_site_symmetry_3
_geom_torsion_site_symmetry_4
_geom_torsion_publ_flag
Fe1 O1 C1 C2 -164.20(19) . . . . ?
Fe1 O1 C1 C6 15.8(4) . . . . ?
Fe1 O2 C21 C16 -33.0(3) . . . . ?
Fe1 O2 C21 C20 150.33(18) . . . . ?
Fe1 N1 C7 C6 -6.3(4) . . . . ?
Fe1 N1 C8 C9 -23.9(3) . . . . ?
Fe1 N2 C9 C8 -48.3(2) . . . . ?
Fe1 N2 C10 C11 -30.2(3) . . . . ?
Fe1 N3 C11 C10 -47.4(2) . . . . ?
Fe1 N3 C12 C13 -61.6(3) . . . . ?
Fe1 N4 C14 C13 62.4(3) . . . . ?
Fe1 N4 C15 C16 7.2(4) . . . . ?
O1 C1 C2 C3 179.4(2) . . . . ?
O1 C1 C6 C7 1.1(4) . . . . ?
O1 C1 C6 C5 -179.7(2) . . . . ?
O2 C21 C16 C17 -177.9(2) . . . . ?
O2 C21 C16 C15 -2.3(4) . . . . ?
O2 C21 C20 C19 178.2(2) . . . . ?
N1 C7 C6 C1 -4.8(4) . . . . ?
N1 C7 C6 C5 176.0(3) . . . . ?
N1 C8 C9 N2 48.1(3) . . . . ?
N3 C11 C10 N2 50.5(3) . . . . ?
N4 C14 C13 C12 -63.4(3) . . . . ?
C17 C16 C15 N4 -169.9(2) . . . . ?
C21 C16 C15 N4 14.4(4) . . . . ?
C1 C2 C3 C4 0.2(4) . . . . ?
C1 C6 C5 C4 0.4(4) . . . . ?
C7 N1 C8 C9 151.0(2) . . . . ?
C7 C6 C5 C4 179.7(2) . . . . ?
C2 C1 C6 C7 -178.9(2) . . . . ?
C2 C1 C6 C5 0.3(4) . . . . ?
C2 C3 C4 Cl1 178.6(2) . . . . ?
C2 C3 C4 C5 0.5(4) . . . . ?
C14 N4 C15 C16 -172.1(2) . . . . ?
C14 C13 C12 N3 64.1(3) . . . . ?
C16 C17 C18 Cl2 -178.30(19) . . . . ?
C16 C17 C18 C19 1.5(4) . . . . ?
C16 C21 C20 C19 1.4(4) . . . . ?
C6 C1 C2 C3 -0.6(4) . . . . ?
C6 C5 C4 Cl1 -178.9(2) . . . . ?
C6 C5 C4 C3 -0.8(4) . . . . ?
C20 C21 C16 C17 -1.2(3) . . . . ?
C20 C21 C16 C15 174.4(2) . . . . ?
C20 C19 C18 Cl2 178.5(2) . . . . ?
C20 C19 C18 C17 -1.2(4) . . . . ?
C15 N4 C14 C13 -118.2(3) . . . . ?
C8 N1 C7 C6 179.4(2) . . . . ?
C18 C17 C16 C21 -0.3(4) . . . . ?
C18 C17 C16 C15 -176.1(2) . . . . ?
C18 C19 C20 C21 -0.2(4) . . . . ?
C9 N2 C10 C11 -150.6(2) . . . . ?
C11 N3 C12 C13 67.0(3) . . . . ?
C12 N3 C11 C10 -179.4(2) . . . . ?
C10 N2 C9 C8 75.9(3) . . . . ?
